data_7121786
loop_
_publ_author_name
'Saha, Subhankar'
'Desiraju, Gautam R.'

_publ_section_title
;
 Trimorphs of 4-bromophenyl 4-bromobenzoate. Elastic, brittle, plastic.
;
_journal_issue 49
_journal_name_full 'Chemical communications (Cambridge, England)'
_journal_page_first 6348
_journal_page_last 6351
_journal_paper_doi 10.1039/c8cc02662a
_journal_volume 54
_journal_year 2018
_chemical_formula_sum 'C13 H8 Br2 O2'
_chemical_formula_weight 356.01
_space_group_crystal_system monoclinic
_space_group_IT_number 14
_space_group_name_Hall '-P 2yn'
_space_group_name_H-M_alt 'P 1 21/n 1'
_symmetry_space_group_name_Hall '-P 2yn'
_symmetry_space_group_name_H-M 'P 1 21/n 1'
_atom_sites_solution_hydrogens geom
_audit_creation_method SHELXL-2014
_audit_update_record
;
2018-03-30 deposited with the CCDC.
2018-05-31 downloaded from the CCDC.
;
_cell_angle_alpha 90
_cell_angle_beta 90.285(12)
_cell_angle_gamma 90
_cell_formula_units_Z 4
_cell_length_a 15.484(13)
_cell_length_b 4.021(3)
_cell_length_c 19.824(15)
_cell_measurement_reflns_used 2510
_cell_measurement_temperature 100(2)
_cell_measurement_theta_max 33.8
_cell_measurement_theta_min 3.1
_cell_volume 1234.3(17)
_computing_cell_refinement
;
CrystalClear-SM Expert 2.0 rc14 (Rigaku, 2009)
;
_computing_data_collection
;
CrystalClear-SM Expert 2.0 rc14 (Rigaku, 2009)
;
_computing_data_reduction
;
CrystalClear-SM Expert 2.0 rc14 (Rigaku, 2009)
;
_computing_structure_refinement 'SHELXL-14 (Sheldrick, 2014)'
_computing_structure_solution 'SHELXL-14 (Sheldrick, 2014)'
_diffrn_ambient_temperature 100(2)
_diffrn_detector_area_resol_mean 13.6612
_diffrn_measured_fraction_theta_full 0.969
_diffrn_measured_fraction_theta_max 0.997
_diffrn_measurement_device
;
XtaLABmini: Fixed Chi 2 circle
;
_diffrn_measurement_device_type
;
Rigaku Mercury375R (2x2 bin mode)
;
_diffrn_measurement_method 'profile data from \w-scans'
_diffrn_radiation_type MoK\a
_diffrn_radiation_wavelength 0.71073
_diffrn_reflns_av_R_equivalents 0.1046
_diffrn_reflns_av_unetI/netI 0.0551
_diffrn_reflns_Laue_measured_fraction_full 0.969
_diffrn_reflns_Laue_measured_fraction_max 0.997
_diffrn_reflns_limit_h_max 18
_diffrn_reflns_limit_h_min -18
_diffrn_reflns_limit_k_max 4
_diffrn_reflns_limit_k_min -4
_diffrn_reflns_limit_l_max 23
_diffrn_reflns_limit_l_min -23
_diffrn_reflns_number 9716
_diffrn_reflns_point_group_measured_fraction_full 0.969
_diffrn_reflns_point_group_measured_fraction_max 0.997
_diffrn_reflns_theta_full 25.242
_diffrn_reflns_theta_max 24.990
_diffrn_reflns_theta_min 1.673
_exptl_absorpt_coefficient_mu 6.553
_exptl_absorpt_correction_T_max 1.000
_exptl_absorpt_correction_T_min 0.547
_exptl_absorpt_correction_type multi-scan
_exptl_absorpt_process_details 'Jacobson, R. (1998) Private communication'
_exptl_crystal_colour Paleyellow
_exptl_crystal_density_diffrn 1.916
_exptl_crystal_description Block
_exptl_crystal_F_000 688
_exptl_crystal_size_max 0.140
_exptl_crystal_size_mid 0.130
_exptl_crystal_size_min 0.120
_refine_diff_density_max 1.200
_refine_diff_density_min -0.711
_refine_diff_density_rms 0.108
_refine_ls_extinction_method none
_refine_ls_goodness_of_fit_ref 1.026
_refine_ls_hydrogen_treatment constr
_refine_ls_matrix_type full
_refine_ls_number_parameters 154
_refine_ls_number_reflns 2163
_refine_ls_number_restraints 0
_refine_ls_restrained_S_all 1.026
_refine_ls_R_factor_all 0.0609
_refine_ls_R_factor_gt 0.0514
_refine_ls_shift/su_max 0.013
_refine_ls_shift/su_mean 0.002
_refine_ls_structure_factor_coef Fsqd
_refine_ls_weighting_details 'w=1/[\s^2^(Fo^2^)+(0.0709P)^2^+1.5530P] where P=(Fo^2^+2Fc^2^)/3'
_refine_ls_weighting_scheme calc
_refine_ls_wR_factor_gt 0.1322
_refine_ls_wR_factor_ref 0.1399
_reflns_Friedel_coverage 0.000
_reflns_number_gt 1830
_reflns_number_total 2163
_reflns_threshold_expression 'I > 2\s(I)'
_cod_data_source_file c8cc02662a2.cif
_cod_data_source_block 1_Form-I
_cod_depositor_comments 'Adding full bibliography for 7121786--7121788.cif.'
_cod_original_cell_volume 1234.2(17)
_cod_database_code 7121786
_shelx_space_group_comment
;
The symmetry employed for this shelxl refinement is uniquely defined
by the following loop, which should always be used as a source of
symmetry information in preference to the above space-group names.
They are only intended as comments.
;
_shelx_estimated_absorpt_t_min 0.461
_shelx_estimated_absorpt_t_max 0.507
_shelxl_version_number 2014-3

loop_
_space_group_symop_operation_xyz
'x, y, z'
'-x+1/2, y+1/2, -z+1/2'
'-x, -y, -z'
'x-1/2, -y-1/2, z-1/2'

loop_
_atom_site_label
_atom_site_type_symbol
_atom_site_fract_x
_atom_site_fract_y
_atom_site_fract_z
_atom_site_U_iso_or_equiv
_atom_site_adp_type
_atom_site_occupancy
_atom_site_site_symmetry_order
_atom_site_calc_flag
_atom_site_refinement_flags_posn
_atom_site_refinement_flags_adp
C1 C 0.2919(3) -0.0509(14) 0.0857(3) 0.0445(12) Uani 1 1 d . .
C2 C 0.2260(4) -0.2147(15) 0.0535(3) 0.0519(14) Uani 1 1 d . .
H2 H 0.1725 -0.2508 0.0755 0.062 Uiso 1 1 calc R U
C3 C 0.2385(3) -0.3261(15) -0.0114(3) 0.0499(13) Uani 1 1 d . .
H3 H 0.1930 -0.4362 -0.0346 0.060 Uiso 1 1 calc R U
C4 C 0.3179(3) -0.2784(14) -0.0435(3) 0.0417(12) Uani 1 1 d . .
C5 C 0.3817(3) -0.1068(15) -0.0095(3) 0.0473(13) Uani 1 1 d . .
H5 H 0.4348 -0.0623 -0.0314 0.057 Uiso 1 1 calc R U
C6 C 0.3699(4) 0.0013(16) 0.0557(3) 0.0510(13) Uani 1 1 d . .
H6 H 0.4153 0.1104 0.0793 0.061 Uiso 1 1 calc R U
C7 C 0.3284(3) -0.4144(15) -0.1115(3) 0.0473(13) Uani 1 1 d . .
C8 C 0.4250(3) -0.4430(14) -0.2040(3) 0.0436(12) Uani 1 1 d . .
C9 C 0.3731(3) -0.3671(15) -0.2580(3) 0.0451(12) Uani 1 1 d . .
H9 H 0.3206 -0.2492 -0.2514 0.054 Uiso 1 1 calc R U
C10 C 0.3972(3) -0.4623(14) -0.3214(3) 0.0450(12) Uani 1 1 d . .
H10 H 0.3615 -0.4120 -0.3591 0.054 Uiso 1 1 calc R U
C11 C 0.4731(3) -0.6304(13) -0.3302(2) 0.0404(11) Uani 1 1 d . .
C12 C 0.5263(4) -0.7062(15) -0.2761(3) 0.0490(13) Uani 1 1 d . .
H12 H 0.5794 -0.8195 -0.2831 0.059 Uiso 1 1 calc R U
C13 C 0.5017(3) -0.6164(15) -0.2126(3) 0.0469(13) Uani 1 1 d . .
H13 H 0.5366 -0.6720 -0.1747 0.056 Uiso 1 1 calc R U
O1 O 0.4062(2) -0.3344(11) -0.13859(18) 0.0502(9) Uani 1 1 d . .
O2 O 0.2767(3) -0.5879(14) -0.1401(2) 0.0711(14) Uani 1 1 d . .
Br1 Br 0.27518(5) 0.10712(18) 0.17518(3) 0.0638(3) Uani 1 1 d . .
Br2 Br 0.50586(4) -0.76411(16) -0.41850(3) 0.0590(3) Uani 1 1 d . .

loop_
_atom_site_aniso_label
_atom_site_aniso_U_11
_atom_site_aniso_U_22
_atom_site_aniso_U_33
_atom_site_aniso_U_23
_atom_site_aniso_U_13
_atom_site_aniso_U_12
C1 0.048(3) 0.048(3) 0.038(3) 0.006(2) 0.003(2) 0.005(3)
C2 0.046(3) 0.060(3) 0.049(3) 0.008(3) 0.014(3) 0.003(3)
C3 0.034(3) 0.061(3) 0.054(3) 0.006(3) 0.000(2) -0.009(3)
C4 0.037(3) 0.051(3) 0.036(3) 0.005(2) -0.001(2) -0.003(2)
C5 0.036(3) 0.064(4) 0.042(3) 0.001(3) 0.003(2) -0.008(3)
C6 0.045(3) 0.063(3) 0.045(3) -0.006(3) -0.003(2) -0.011(3)
C7 0.042(3) 0.060(3) 0.040(3) 0.001(3) -0.005(2) -0.010(3)
C8 0.044(3) 0.048(3) 0.039(3) -0.003(2) 0.001(2) -0.009(2)
C9 0.042(3) 0.053(3) 0.040(3) 0.001(3) -0.004(2) 0.004(3)
C10 0.045(3) 0.047(3) 0.042(3) 0.005(2) -0.002(2) 0.008(2)
C11 0.042(3) 0.041(3) 0.038(3) 0.000(2) 0.004(2) -0.007(2)
C12 0.041(3) 0.052(3) 0.054(3) -0.001(3) -0.003(2) 0.005(2)
C13 0.039(3) 0.062(3) 0.040(3) 0.005(3) -0.010(2) 0.003(3)
O1 0.044(2) 0.069(2) 0.0376(19) -0.0099(19) 0.0017(16) -0.0154(19)
O2 0.059(3) 0.103(4) 0.051(2) -0.010(3) -0.003(2) -0.039(3)
Br1 0.0793(5) 0.0678(5) 0.0443(4) -0.0010(3) 0.0103(3) 0.0110(4)
Br2 0.0643(4) 0.0665(5) 0.0463(4) -0.0091(3) 0.0104(3) 0.0016(3)

loop_
_atom_type_symbol
_atom_type_description
_atom_type_scat_dispersion_real
_atom_type_scat_dispersion_imag
_atom_type_scat_source
C C 0.0033 0.0016 'International Tables Vol C Tables 4.2.6.8 and 6.1.1.4'
H H 0.0000 0.0000 'International Tables Vol C Tables 4.2.6.8 and 6.1.1.4'
O O 0.0106 0.0060 'International Tables Vol C Tables 4.2.6.8 and 6.1.1.4'
Br Br -0.2901 2.4595 'International Tables Vol C Tables 4.2.6.8 and 6.1.1.4'

loop_
_geom_angle_atom_site_label_1
_geom_angle_atom_site_label_2
_geom_angle_atom_site_label_3
_geom_angle
C6 C1 C2 121.9(5)
C6 C1 Br1 118.7(4)
C2 C1 Br1 119.4(4)
C3 C2 C1 118.9(5)
C3 C2 H2 120.5
C1 C2 H2 120.5
C2 C3 C4 120.5(5)
C2 C3 H3 119.7
C4 C3 H3 119.7
C5 C4 C3 118.4(5)
C5 C4 C7 123.7(5)
C3 C4 C7 117.9(5)
C6 C5 C4 121.3(5)
C6 C5 H5 119.3
C4 C5 H5 119.3
C5 C6 C1 118.8(5)
C5 C6 H6 120.6
C1 C6 H6 120.6
O2 C7 O1 122.6(5)
O2 C7 C4 125.1(5)
O1 C7 C4 112.2(4)
C9 C8 C13 121.0(5)
C9 C8 O1 122.0(5)
C13 C8 O1 116.8(5)
C10 C9 C8 119.6(5)
C10 C9 H9 120.2
C8 C9 H9 120.2
C11 C10 C9 119.6(5)
C11 C10 H10 120.2
C9 C10 H10 120.2
C10 C11 C12 121.3(5)
C10 C11 Br2 119.3(4)
C12 C11 Br2 119.4(4)
C13 C12 C11 119.2(5)
C13 C12 H12 120.4
C11 C12 H12 120.4
C12 C13 C8 119.2(5)
C12 C13 H13 120.4
C8 C13 H13 120.4
C7 O1 C8 118.8(4)

loop_
_geom_bond_atom_site_label_1
_geom_bond_atom_site_label_2
_geom_bond_distance
C1 C6 1.366(7)
C1 C2 1.370(8)
C1 Br1 1.903(5)
C2 C3 1.377(8)
C2 H2 0.9500
C3 C4 1.399(7)
C3 H3 0.9500
C4 C5 1.379(8)
C4 C7 1.464(8)
C5 C6 1.375(8)
C5 H5 0.9500
C6 H6 0.9500
C7 O2 1.202(7)
C7 O1 1.360(7)
C8 C9 1.369(7)
C8 C13 1.388(8)
C8 O1 1.401(6)
C9 C10 1.369(7)
C9 H9 0.9500
C10 C11 1.367(7)
C10 H10 0.9500
C11 C12 1.382(8)
C11 Br2 1.903(5)
C12 C13 1.367(8)
C12 H12 0.9500
C13 H13 0.9500

loop_
_geom_torsion_atom_site_label_1
_geom_torsion_atom_site_label_2
_geom_torsion_atom_site_label_3
_geom_torsion_atom_site_label_4
_geom_torsion
C6 C1 C2 C3 -0.8(9)
Br1 C1 C2 C3 179.6(4)
C1 C2 C3 C4 1.2(9)
C2 C3 C4 C5 -2.4(9)
C2 C3 C4 C7 177.6(5)
C3 C4 C5 C6 3.3(9)
C7 C4 C5 C6 -176.7(6)
C4 C5 C6 C1 -2.9(9)
C2 C1 C6 C5 1.6(9)
Br1 C1 C6 C5 -178.7(5)
C5 C4 C7 O2 173.5(6)
C3 C4 C7 O2 -6.4(9)
C5 C4 C7 O1 -3.7(8)
C3 C4 C7 O1 176.3(5)
C13 C8 C9 C10 -0.3(9)
O1 C8 C9 C10 176.0(5)
C8 C9 C10 C11 -0.3(9)
C9 C10 C11 C12 -0.1(9)
C9 C10 C11 Br2 179.6(4)
C10 C11 C12 C13 1.2(9)
Br2 C11 C12 C13 -178.5(4)
C11 C12 C13 C8 -1.8(9)
C9 C8 C13 C12 1.4(9)
O1 C8 C13 C12 -175.1(5)
O2 C7 O1 C8 3.6(9)
C4 C7 O1 C8 -179.0(5)
C9 C8 O1 C7 56.4(7)
C13 C8 O1 C7 -127.1(5)
